data_7701989
loop_
_publ_author_name
'Santiago, Tom\'as G'
'Urbaneja, Carmen'
'\'Alvarez, Eleuterio'
'\'Avila, Elena'
'Palma, Pilar'
'C\'ampora, Juan'

_publ_section_title
;
 Neutral, cationic and anionic organonickel and -palladium complexes
 supported by iminophosphine/phosphinoenaminato ligands.
;
_journal_issue 2
_journal_name_full 'Dalton transactions (Cambridge, England : 2003)'
_journal_page_first 322
_journal_page_last 335
_journal_paper_doi 10.1039/c9dt04062e
_journal_volume 49
_journal_year 2020
_chemical_formula_moiety 'C41 H49 N2 Ni P Si'
_chemical_formula_sum 'C41 H49 N2 Ni P Si'
_chemical_formula_weight 687.59
_space_group_crystal_system monoclinic
_space_group_IT_number 14
_space_group_name_Hall '-P 2yn'
_space_group_name_H-M_alt 'P 1 21/n 1'
_atom_sites_solution_hydrogens geom
_audit_creation_method SHELXL-2018/3
_audit_update_record
;
2019-11-19 deposited with the CCDC.	2019-11-19 downloaded from the CCDC.
;
_cell_angle_alpha 90
_cell_angle_beta 103.625(2)
_cell_angle_gamma 90
_cell_formula_units_Z 4
_cell_length_a 12.7840(5)
_cell_length_b 18.6105(8)
_cell_length_c 16.2525(6)
_cell_measurement_reflns_used 9976
_cell_measurement_temperature 193(2)
_cell_measurement_theta_max 30.31
_cell_measurement_theta_min 2.19
_cell_volume 3757.9(3)
_computing_cell_refinement 'Bruker SAINT'
_computing_data_collection 'Bruker APEX2'
_computing_data_reduction 'Bruker SAINT'
_computing_molecular_graphics 'Bruker SHELXTL'
_computing_publication_material 'Bruker SHELXTL'
_computing_structure_refinement 'SHELXL-2018/3 (Sheldrick, 2018)'
_computing_structure_solution 'SHELXS-97 (Sheldrick, 2008)'
_diffrn_ambient_temperature 193(2)
_diffrn_detector_area_resol_mean 8.2
_diffrn_measured_fraction_theta_full 0.990
_diffrn_measured_fraction_theta_max 0.925
_diffrn_measurement_device_type
; 
 Bruker-Nonius X8kappa APEX II CCD area detector 
;
_diffrn_measurement_method 'phi and omega scans with narrow frames'
_diffrn_radiation_monochromator graphite
_diffrn_radiation_type MoK\a
_diffrn_radiation_wavelength 0.71073
_diffrn_reflns_av_R_equivalents 0.0259
_diffrn_reflns_av_unetI/netI 0.0215
_diffrn_reflns_Laue_measured_fraction_full 0.990
_diffrn_reflns_Laue_measured_fraction_max 0.925
_diffrn_reflns_limit_h_max 11
_diffrn_reflns_limit_h_min -18
_diffrn_reflns_limit_k_max 25
_diffrn_reflns_limit_k_min -25
_diffrn_reflns_limit_l_max 21
_diffrn_reflns_limit_l_min -22
_diffrn_reflns_number 66822
_diffrn_reflns_point_group_measured_fraction_full 0.990
_diffrn_reflns_point_group_measured_fraction_max 0.925
_diffrn_reflns_theta_full 25.242
_diffrn_reflns_theta_max 30.566
_diffrn_reflns_theta_min 2.133
_exptl_absorpt_coefficient_mu 0.621
_exptl_absorpt_correction_T_max 0.7461
_exptl_absorpt_correction_T_min 0.6809
_exptl_absorpt_correction_type multi-scan
_exptl_absorpt_process_details
; 
program SADABS, Bruker (2001). 
;
_exptl_crystal_colour orange
_exptl_crystal_density_diffrn 1.215
_exptl_crystal_description priam
_exptl_crystal_F_000 1464
_exptl_crystal_size_max 0.300
_exptl_crystal_size_mid 0.250
_exptl_crystal_size_min 0.200
_refine_diff_density_max 0.321
_refine_diff_density_min -0.205
_refine_diff_density_rms 0.047
_refine_ls_extinction_method none
_refine_ls_goodness_of_fit_ref 1.021
_refine_ls_hydrogen_treatment constr
_refine_ls_matrix_type full
_refine_ls_number_parameters 422
_refine_ls_number_reflns 10664
_refine_ls_number_restraints 0
_refine_ls_restrained_S_all 1.021
_refine_ls_R_factor_all 0.0463
_refine_ls_R_factor_gt 0.0327
_refine_ls_shift/su_max 0.001
_refine_ls_shift/su_mean 0.000
_refine_ls_structure_factor_coef Fsqd
_refine_ls_weighting_details 'w=1/[\s^2^(Fo^2^)+(0.0409P)^2^+1.1712P] where P=(Fo^2^+2Fc^2^)/3'
_refine_ls_weighting_scheme calc
_refine_ls_wR_factor_gt 0.0796
_refine_ls_wR_factor_ref 0.0869
_reflns_Friedel_coverage 0.000
_reflns_number_gt 8586
_reflns_number_total 10664
_reflns_threshold_expression 'I > 2\s(I)'
_cod_data_source_file c9dt04062e2.cif
_cod_data_source_block 3b
_cod_depositor_comments 'Adding full bibliography for 7701989--7701993.cif.'
_cod_original_sg_symbol_H-M 'P 21/n'
_cod_database_code 7701989
_shelx_shelxl_version_number 2018/3
_shelx_space_group_comment
; 
The symmetry employed for this shelxl refinement is uniquely defined 
by the following loop, which should always be used as a source of 
symmetry information in preference to the above space-group names. 
They are only intended as comments. 
;
_shelx_estimated_absorpt_t_min 0.836
_shelx_estimated_absorpt_t_max 0.886

loop_
_space_group_symop_operation_xyz
'x, y, z'
'-x+1/2, y+1/2, -z+1/2'
'-x, -y, -z'
'x-1/2, -y-1/2, z-1/2'

loop_
_atom_site_label
_atom_site_type_symbol
_atom_site_fract_x
_atom_site_fract_y
_atom_site_fract_z
_atom_site_U_iso_or_equiv
_atom_site_adp_type
_atom_site_occupancy
_atom_site_site_symmetry_order
_atom_site_calc_flag
_atom_site_refinement_flags_posn
_atom_site_refinement_flags_adp
Ni1 Ni 0.42709(2) 0.22073(2) 0.29620(2) 0.02490(5) Uani 1 1 d . .
P1 P 0.51649(3) 0.31735(2) 0.30738(2) 0.02485(7) Uani 1 1 d . .
Si1 Si 0.60624(3) 0.10141(2) 0.30668(3) 0.03943(10) Uani 1 1 d . .
N1 N 0.33287(8) 0.27327(6) 0.35848(7) 0.0249(2) Uani 1 1 d . .
N2 N 0.33756(9) 0.13452(6) 0.27312(8) 0.0328(3) Uani 1 1 d . .
C1 C 0.36665(10) 0.33843(7) 0.39114(8) 0.0245(2) Uani 1 1 d . .
C2 C 0.46023(11) 0.36794(7) 0.37695(8) 0.0278(3) Uani 1 1 d . .
H2 H 0.490916 0.411377 0.402453 0.033 Uiso 1 1 calc R U
C3 C 0.30791(11) 0.38333(7) 0.44256(8) 0.0279(3) Uani 1 1 d . .
C4 C 0.19780(12) 0.39699(8) 0.41938(10) 0.0342(3) Uani 1 1 d . .
H4 H 0.154639 0.374358 0.370681 0.041 Uiso 1 1 calc R U
C5 C 0.15038(14) 0.44366(9) 0.46714(12) 0.0456(4) Uani 1 1 d . .
H5 H 0.075289 0.452920 0.450170 0.055 Uiso 1 1 calc R U
C6 C 0.21082(17) 0.47644(9) 0.53844(13) 0.0539(5) Uani 1 1 d . .
H6 H 0.177973 0.508264 0.570534 0.065 Uiso 1 1 calc R U
C7 C 0.31953(16) 0.46258(10) 0.56275(12) 0.0529(5) Uani 1 1 d . .
H7 H 0.361693 0.484677 0.612239 0.064 Uiso 1 1 calc R U
C8 C 0.36822(13) 0.41656(9) 0.51560(10) 0.0395(3) Uani 1 1 d . .
H8 H 0.443336 0.407585 0.533212 0.047 Uiso 1 1 calc R U
C9 C 0.23051(10) 0.24507(7) 0.36307(9) 0.0265(3) Uani 1 1 d . .
C10 C 0.21154(11) 0.21790(7) 0.43920(10) 0.0316(3) Uani 1 1 d . .
C11 C 0.11251(12) 0.18531(8) 0.43709(12) 0.0440(4) Uani 1 1 d . .
H11 H 0.098576 0.167104 0.488072 0.053 Uiso 1 1 calc R U
C12 C 0.03529(12) 0.17904(9) 0.36348(14) 0.0519(5) Uani 1 1 d . .
H12 H -0.031195 0.156271 0.363563 0.062 Uiso 1 1 calc R U
C13 C 0.05371(12) 0.20571(9) 0.28898(13) 0.0466(4) Uani 1 1 d . .
H13 H -0.000578 0.201008 0.238107 0.056 Uiso 1 1 calc R U
C14 C 0.15043(11) 0.23944(8) 0.28685(10) 0.0331(3) Uani 1 1 d . .
C15 C 0.29260(13) 0.22185(9) 0.52386(10) 0.0396(3) Uani 1 1 d . .
H15 H 0.358774 0.246266 0.515017 0.047 Uiso 1 1 calc R U
C16 C 0.32488(18) 0.14710(11) 0.56164(13) 0.0586(5) Uani 1 1 d . .
H16A H 0.260139 0.120371 0.565439 0.088 Uiso 1 1 calc R U
H16B H 0.372069 0.152346 0.618332 0.088 Uiso 1 1 calc R U
H16C H 0.363012 0.120945 0.525249 0.088 Uiso 1 1 calc R U
C17 C 0.24852(17) 0.26613(10) 0.58813(12) 0.0528(4) Uani 1 1 d . .
H17A H 0.227983 0.314048 0.564863 0.079 Uiso 1 1 calc R U
H17B H 0.304146 0.270610 0.640877 0.079 Uiso 1 1 calc R U
H17C H 0.185351 0.241947 0.599593 0.079 Uiso 1 1 calc R U
C18 C 0.16916(14) 0.27008(8) 0.20446(10) 0.0410(4) Uani 1 1 d . .
H18 H 0.244648 0.257767 0.202409 0.049 Uiso 1 1 calc R U
C19 C 0.15974(18) 0.35189(10) 0.20112(11) 0.0555(5) Uani 1 1 d . .
H19A H 0.087848 0.366086 0.206534 0.083 Uiso 1 1 calc R U
H19B H 0.171203 0.369252 0.146997 0.083 Uiso 1 1 calc R U
H19C H 0.214140 0.372828 0.247698 0.083 Uiso 1 1 calc R U
C20 C 0.09494(18) 0.23868(12) 0.12488(13) 0.0646(6) Uani 1 1 d . .
H20A H 0.020303 0.252022 0.123170 0.097 Uiso 1 1 calc R U
H20B H 0.101598 0.186206 0.125834 0.097 Uiso 1 1 calc R U
H20C H 0.115334 0.257667 0.074625 0.097 Uiso 1 1 calc R U
C21 C 0.66225(10) 0.32244(7) 0.34512(9) 0.0278(3) Uani 1 1 d . .
C22 C 0.70702(13) 0.31830(9) 0.43138(10) 0.0411(3) Uani 1 1 d . .
H22 H 0.661516 0.315193 0.469789 0.049 Uiso 1 1 calc R U
C23 C 0.81814(15) 0.31865(10) 0.46202(12) 0.0494(4) Uani 1 1 d . .
H23 H 0.847982 0.315162 0.521214 0.059 Uiso 1 1 calc R U
C24 C 0.88526(13) 0.32400(9) 0.40751(12) 0.0463(4) Uani 1 1 d . .
H24 H 0.961138 0.324131 0.428772 0.056 Uiso 1 1 calc R U
C25 C 0.84179(13) 0.32914(10) 0.32243(12) 0.0477(4) Uani 1 1 d . .
H25 H 0.887853 0.333352 0.284560 0.057 Uiso 1 1 calc R U
C26 C 0.73128(12) 0.32827(9) 0.29087(10) 0.0384(3) Uani 1 1 d . .
H26 H 0.702322 0.331697 0.231546 0.046 Uiso 1 1 calc R U
C27 C 0.49076(10) 0.36403(7) 0.20549(8) 0.0274(3) Uani 1 1 d . .
C28 C 0.52101(13) 0.43512(8) 0.19980(10) 0.0382(3) Uani 1 1 d . .
H28 H 0.563643 0.458462 0.248196 0.046 Uiso 1 1 calc R U
C29 C 0.48967(15) 0.47232(9) 0.12429(11) 0.0458(4) Uani 1 1 d . .
H29 H 0.510356 0.521101 0.121273 0.055 Uiso 1 1 calc R U
C30 C 0.42850(14) 0.43887(10) 0.05336(11) 0.0439(4) Uani 1 1 d . .
H30 H 0.405895 0.464865 0.001930 0.053 Uiso 1 1 calc R U
C31 C 0.40044(14) 0.36825(10) 0.05718(10) 0.0440(4) Uani 1 1 d . .
H31 H 0.359819 0.344813 0.008032 0.053 Uiso 1 1 calc R U
C32 C 0.43136(12) 0.33086(8) 0.13290(10) 0.0371(3) Uani 1 1 d . .
H32 H 0.411583 0.281821 0.135098 0.045 Uiso 1 1 calc R U
C33 C 0.53254(11) 0.17594(7) 0.24222(10) 0.0325(3) Uani 1 1 d . .
H33A H 0.495036 0.157185 0.185999 0.039 Uiso 1 1 calc R U
H33B H 0.584752 0.212745 0.233433 0.039 Uiso 1 1 calc R U
C34 C 0.74852(15) 0.10131(14) 0.29586(17) 0.0759(7) Uani 1 1 d . .
H34A H 0.749486 0.095721 0.236089 0.114 Uiso 1 1 calc R U
H34B H 0.787625 0.061348 0.328576 0.114 Uiso 1 1 calc R U
H34C H 0.783079 0.146796 0.317252 0.114 Uiso 1 1 calc R U
C35 C 0.54537(17) 0.01224(10) 0.26993(16) 0.0641(6) Uani 1 1 d . .
H35A H 0.471106 0.010649 0.276410 0.096 Uiso 1 1 calc R U
H35B H 0.587356 -0.026018 0.303906 0.096 Uiso 1 1 calc R U
H35C H 0.545747 0.005371 0.210219 0.096 Uiso 1 1 calc R U
C36 C 0.61110(19) 0.11089(14) 0.42237(13) 0.0693(6) Uani 1 1 d . .
H36A H 0.646727 0.156154 0.443387 0.104 Uiso 1 1 calc R U
H36B H 0.651434 0.070593 0.453410 0.104 Uiso 1 1 calc R U
H36C H 0.537663 0.110888 0.430776 0.104 Uiso 1 1 calc R U
C37 C 0.29401(13) 0.11296(9) 0.19354(12) 0.0438(4) Uani 1 1 d . .
H37 H 0.310850 0.139047 0.148095 0.053 Uiso 1 1 calc R U
C38 C 0.22570(15) 0.05444(10) 0.17475(16) 0.0605(6) Uani 1 1 d . .
H38 H 0.195849 0.041010 0.117655 0.073 Uiso 1 1 calc R U
C39 C 0.20208(16) 0.01641(10) 0.23992(18) 0.0685(7) Uani 1 1 d . .
H39 H 0.155001 -0.023758 0.228799 0.082 Uiso 1 1 calc R U
C40 C 0.24725(16) 0.03697(9) 0.32174(16) 0.0606(6) Uani 1 1 d . .
H40 H 0.232704 0.010751 0.367946 0.073 Uiso 1 1 calc R U
C41 C 0.31449(13) 0.09659(8) 0.33605(12) 0.0422(4) Uani 1 1 d . .
H41 H 0.345109 0.110812 0.392753 0.051 Uiso 1 1 calc R U

loop_
_atom_site_aniso_label
_atom_site_aniso_U_11
_atom_site_aniso_U_22
_atom_site_aniso_U_33
_atom_site_aniso_U_23
_atom_site_aniso_U_13
_atom_site_aniso_U_12
Ni1 0.02561(8) 0.01963(8) 0.03084(9) -0.00277(6) 0.00944(7) -0.00280(6)
P1 0.02544(15) 0.02242(15) 0.02831(17) -0.00185(12) 0.00960(13) -0.00353(12)
Si1 0.02819(19) 0.0361(2) 0.0521(3) -0.00288(19) 0.00550(18) 0.00282(16)
N1 0.0237(5) 0.0228(5) 0.0294(5) -0.0020(4) 0.0089(4) -0.0035(4)
N2 0.0280(5) 0.0228(5) 0.0495(7) -0.0083(5) 0.0130(5) -0.0026(4)
C1 0.0273(6) 0.0227(6) 0.0239(6) -0.0003(5) 0.0071(5) -0.0007(5)
C2 0.0312(6) 0.0227(6) 0.0317(7) -0.0054(5) 0.0121(5) -0.0056(5)
C3 0.0342(7) 0.0228(6) 0.0299(7) -0.0009(5) 0.0141(5) -0.0025(5)
C4 0.0368(7) 0.0296(7) 0.0387(8) -0.0014(6) 0.0139(6) 0.0018(6)
C5 0.0464(9) 0.0367(8) 0.0604(11) -0.0013(7) 0.0262(8) 0.0084(7)
C6 0.0696(12) 0.0398(9) 0.0651(12) -0.0158(8) 0.0413(10) -0.0014(8)
C7 0.0651(12) 0.0512(10) 0.0487(10) -0.0243(8) 0.0260(9) -0.0155(9)
C8 0.0424(8) 0.0410(8) 0.0376(8) -0.0110(6) 0.0143(7) -0.0094(7)
C9 0.0224(6) 0.0202(5) 0.0375(7) -0.0025(5) 0.0080(5) 0.0001(4)
C10 0.0269(6) 0.0258(6) 0.0451(8) 0.0019(6) 0.0142(6) 0.0002(5)
C11 0.0330(7) 0.0341(8) 0.0719(12) 0.0048(7) 0.0261(8) -0.0022(6)
C12 0.0247(7) 0.0387(9) 0.0946(15) -0.0060(9) 0.0185(9) -0.0054(6)
C13 0.0242(7) 0.0400(8) 0.0690(12) -0.0150(8) -0.0021(7) 0.0014(6)
C14 0.0272(6) 0.0269(6) 0.0424(8) -0.0081(6) 0.0029(6) 0.0042(5)
C15 0.0404(8) 0.0422(8) 0.0383(8) 0.0101(6) 0.0137(7) -0.0011(6)
C16 0.0697(13) 0.0547(11) 0.0525(11) 0.0194(9) 0.0165(10) 0.0153(10)
C17 0.0721(13) 0.0506(10) 0.0411(9) 0.0068(8) 0.0240(9) -0.0009(9)
C18 0.0451(9) 0.0387(8) 0.0341(8) -0.0070(6) -0.0008(7) 0.0093(7)
C19 0.0846(14) 0.0411(9) 0.0360(9) 0.0016(7) 0.0044(9) 0.0114(9)
C20 0.0688(13) 0.0677(13) 0.0452(10) -0.0213(9) -0.0107(9) 0.0166(11)
C21 0.0270(6) 0.0234(6) 0.0337(7) -0.0028(5) 0.0087(5) -0.0021(5)
C22 0.0400(8) 0.0490(9) 0.0347(8) 0.0039(7) 0.0093(6) -0.0001(7)
C23 0.0447(9) 0.0560(11) 0.0413(9) 0.0004(8) -0.0024(7) 0.0056(8)
C24 0.0293(7) 0.0428(9) 0.0622(11) -0.0074(8) 0.0019(7) 0.0029(6)
C25 0.0296(7) 0.0591(11) 0.0578(11) -0.0061(8) 0.0172(7) 0.0008(7)
C26 0.0307(7) 0.0500(9) 0.0363(8) -0.0039(7) 0.0115(6) 0.0013(6)
C27 0.0261(6) 0.0277(6) 0.0300(6) 0.0010(5) 0.0099(5) -0.0020(5)
C28 0.0480(9) 0.0304(7) 0.0371(8) -0.0009(6) 0.0117(7) -0.0076(6)
C29 0.0603(10) 0.0347(8) 0.0462(9) 0.0095(7) 0.0200(8) -0.0036(7)
C30 0.0438(9) 0.0515(10) 0.0387(8) 0.0139(7) 0.0145(7) 0.0040(7)
C31 0.0426(8) 0.0552(10) 0.0324(8) 0.0019(7) 0.0052(7) -0.0076(7)
C32 0.0403(8) 0.0361(8) 0.0344(8) -0.0005(6) 0.0075(6) -0.0091(6)
C33 0.0336(7) 0.0277(6) 0.0394(8) -0.0064(6) 0.0149(6) -0.0020(5)
C34 0.0316(9) 0.0854(17) 0.111(2) 0.0041(14) 0.0166(11) 0.0123(10)
C35 0.0590(12) 0.0303(8) 0.0968(16) -0.0014(9) 0.0057(11) 0.0061(8)
C36 0.0644(13) 0.0858(16) 0.0511(11) 0.0074(11) 0.0006(10) 0.0118(12)
C37 0.0365(8) 0.0372(8) 0.0582(10) -0.0192(7) 0.0123(7) -0.0015(6)
C38 0.0409(9) 0.0452(10) 0.0938(16) -0.0376(10) 0.0126(10) -0.0065(8)
C39 0.0459(10) 0.0348(9) 0.129(2) -0.0304(12) 0.0298(12) -0.0137(8)
C40 0.0541(11) 0.0309(8) 0.1093(17) 0.0012(10) 0.0441(12) -0.0060(8)
C41 0.0401(8) 0.0259(7) 0.0673(11) -0.0012(7) 0.0262(8) -0.0001(6)

loop_
_atom_type_symbol
_atom_type_description
_atom_type_scat_dispersion_real
_atom_type_scat_dispersion_imag
_atom_type_scat_source
C C 0.0033 0.0016 'International Tables Vol C Tables 4.2.6.8 and 6.1.1.4'
H H 0.0000 0.0000 'International Tables Vol C Tables 4.2.6.8 and 6.1.1.4'
N N 0.0061 0.0033 'International Tables Vol C Tables 4.2.6.8 and 6.1.1.4'
Si Si 0.0817 0.0704 'International Tables Vol C Tables 4.2.6.8 and 6.1.1.4'
P P 0.1023 0.0942 'International Tables Vol C Tables 4.2.6.8 and 6.1.1.4'
Ni Ni 0.3393 1.1124 'International Tables Vol C Tables 4.2.6.8 and 6.1.1.4'

loop_
_geom_angle_atom_site_label_1
_geom_angle_atom_site_label_2
_geom_angle_atom_site_label_3
_geom_angle
N2 Ni1 C33 89.91(5)
N2 Ni1 N1 95.91(4)
C33 Ni1 N1 173.61(5)
N2 Ni1 P1 173.76(4)
C33 Ni1 P1 89.16(4)
N1 Ni1 P1 85.33(3)
C2 P1 C21 107.33(6)
C2 P1 C27 108.39(6)
C21 P1 C27 103.39(6)
C2 P1 Ni1 102.52(4)
C21 P1 Ni1 124.21(4)
C27 P1 Ni1 110.33(4)
C33 Si1 C34 108.89(9)
C33 Si1 C35 111.42(8)
C34 Si1 C35 108.07(11)
C33 Si1 C36 112.85(9)
C34 Si1 C36 106.95(11)
C35 Si1 C36 108.47(12)
C1 N1 C9 121.37(10)
C1 N1 Ni1 117.50(8)
C9 N1 Ni1 120.99(8)
C41 N2 C37 117.68(14)
C41 N2 Ni1 120.87(11)
C37 N2 Ni1 121.40(11)
N1 C1 C2 119.92(11)
N1 C1 C3 124.17(11)
C2 C1 C3 115.90(11)
C1 C2 P1 113.38(9)
C1 C2 H2 123.3
P1 C2 H2 123.3
C4 C3 C8 117.98(13)
C4 C3 C1 123.86(12)
C8 C3 C1 118.07(13)
C5 C4 C3 120.48(15)
C5 C4 H4 119.8
C3 C4 H4 119.8
C6 C5 C4 120.90(16)
C6 C5 H5 119.5
C4 C5 H5 119.5
C5 C6 C7 119.19(15)
C5 C6 H6 120.4
C7 C6 H6 120.4
C6 C7 C8 120.66(17)
C6 C7 H7 119.7
C8 C7 H7 119.7
C7 C8 C3 120.76(16)
C7 C8 H8 119.6
C3 C8 H8 119.6
C10 C9 C14 120.27(12)
C10 C9 N1 121.80(12)
C14 C9 N1 117.72(12)
C11 C10 C9 118.46(14)
C11 C10 C15 117.70(14)
C9 C10 C15 123.84(12)
C12 C11 C10 121.52(16)
C12 C11 H11 119.2
C10 C11 H11 119.2
C11 C12 C13 120.06(14)
C11 C12 H12 120.0
C13 C12 H12 120.0
C12 C13 C14 121.30(16)
C12 C13 H13 119.3
C14 C13 H13 119.3
C13 C14 C9 118.38(15)
C13 C14 C18 120.90(15)
C9 C14 C18 120.72(13)
C10 C15 C16 112.34(14)
C10 C15 C17 111.15(14)
C16 C15 C17 108.69(14)
C10 C15 H15 108.2
C16 C15 H15 108.2
C17 C15 H15 108.2
C15 C16 H16A 109.5
C15 C16 H16B 109.5
H16A C16 H16B 109.5
C15 C16 H16C 109.5
H16A C16 H16C 109.5
H16B C16 H16C 109.5
C15 C17 H17A 109.5
C15 C17 H17B 109.5
H17A C17 H17B 109.5
C15 C17 H17C 109.5
H17A C17 H17C 109.5
H17B C17 H17C 109.5
C14 C18 C19 112.11(13)
C14 C18 C20 113.91(16)
C19 C18 C20 108.85(15)
C14 C18 H18 107.2
C19 C18 H18 107.2
C20 C18 H18 107.2
C18 C19 H19A 109.5
C18 C19 H19B 109.5
H19A C19 H19B 109.5
C18 C19 H19C 109.5
H19A C19 H19C 109.5
H19B C19 H19C 109.5
C18 C20 H20A 109.5
C18 C20 H20B 109.5
H20A C20 H20B 109.5
C18 C20 H20C 109.5
H20A C20 H20C 109.5
H20B C20 H20C 109.5
C22 C21 C26 118.24(13)
C22 C21 P1 118.92(11)
C26 C21 P1 122.82(11)
C21 C22 C23 120.37(15)
C21 C22 H22 119.8
C23 C22 H22 119.8
C24 C23 C22 120.66(17)
C24 C23 H23 119.7
C22 C23 H23 119.7
C25 C24 C23 119.37(15)
C25 C24 H24 120.3
C23 C24 H24 120.3
C24 C25 C26 120.67(16)
C24 C25 H25 119.7
C26 C25 H25 119.7
C25 C26 C21 120.68(15)
C25 C26 H26 119.7
C21 C26 H26 119.7
C28 C27 C32 118.20(13)
C28 C27 P1 121.30(11)
C32 C27 P1 120.24(10)
C29 C28 C27 120.61(15)
C29 C28 H28 119.7
C27 C28 H28 119.7
C30 C29 C28 120.27(15)
C30 C29 H29 119.9
C28 C29 H29 119.9
C31 C30 C29 119.93(15)
C31 C30 H30 120.0
C29 C30 H30 120.0
C30 C31 C32 119.94(16)
C30 C31 H31 120.0
C32 C31 H31 120.0
C31 C32 C27 121.01(14)
C31 C32 H32 119.5
C27 C32 H32 119.5
Si1 C33 Ni1 112.12(7)
Si1 C33 H33A 109.2
Ni1 C33 H33A 109.2
Si1 C33 H33B 109.2
Ni1 C33 H33B 109.2
H33A C33 H33B 107.9
Si1 C34 H34A 109.5
Si1 C34 H34B 109.5
H34A C34 H34B 109.5
Si1 C34 H34C 109.5
H34A C34 H34C 109.5
H34B C34 H34C 109.5
Si1 C35 H35A 109.5
Si1 C35 H35B 109.5
H35A C35 H35B 109.5
Si1 C35 H35C 109.5
H35A C35 H35C 109.5
H35B C35 H35C 109.5
Si1 C36 H36A 109.5
Si1 C36 H36B 109.5
H36A C36 H36B 109.5
Si1 C36 H36C 109.5
H36A C36 H36C 109.5
H36B C36 H36C 109.5
N2 C37 C38 122.97(19)
N2 C37 H37 118.5
C38 C37 H37 118.5
C39 C38 C37 118.7(2)
C39 C38 H38 120.7
C37 C38 H38 120.7
C38 C39 C40 119.15(17)
C38 C39 H39 120.4
C40 C39 H39 120.4
C39 C40 C41 119.1(2)
C39 C40 H40 120.4
C41 C40 H40 120.4
N2 C41 C40 122.34(18)
N2 C41 H41 118.8
C40 C41 H41 118.8

loop_
_geom_bond_atom_site_label_1
_geom_bond_atom_site_label_2
_geom_bond_distance
Ni1 N2 1.9552(11)
Ni1 C33 1.9593(13)
Ni1 N1 2.0015(11)
Ni1 P1 2.1153(4)
P1 C2 1.7508(13)
P1 C21 1.8218(14)
P1 C27 1.8300(14)
Si1 C33 1.8558(15)
Si1 C34 1.8681(19)
Si1 C35 1.8701(19)
Si1 C36 1.875(2)
N1 C1 1.3530(16)
N1 C9 1.4280(15)
N2 C41 1.332(2)
N2 C37 1.343(2)
C1 C2 1.3842(17)
C1 C3 1.5021(17)
C2 H2 0.9500
C3 C4 1.392(2)
C3 C8 1.398(2)
C4 C5 1.395(2)
C4 H4 0.9500
C5 C6 1.375(3)
C5 H5 0.9500
C6 C7 1.377(3)
C6 H6 0.9500
C7 C8 1.390(2)
C7 H7 0.9500
C8 H8 0.9500
C9 C10 1.4096(19)
C9 C14 1.413(2)
C10 C11 1.3970(19)
C10 C15 1.517(2)
C11 C12 1.365(3)
C11 H11 0.9500
C12 C13 1.379(3)
C12 H12 0.9500
C13 C14 1.394(2)
C13 H13 0.9500
C14 C18 1.525(2)
C15 C16 1.537(2)
C15 C17 1.538(2)
C15 H15 1.0000
C16 H16A 0.9800
C16 H16B 0.9800
C16 H16C 0.9800
C17 H17A 0.9800
C17 H17B 0.9800
C17 H17C 0.9800
C18 C19 1.527(2)
C18 C20 1.528(2)
C18 H18 1.0000
C19 H19A 0.9800
C19 H19B 0.9800
C19 H19C 0.9800
C20 H20A 0.9800
C20 H20B 0.9800
C20 H20C 0.9800
C21 C22 1.386(2)
C21 C26 1.3909(19)
C22 C23 1.390(2)
C22 H22 0.9500
C23 C24 1.374(3)
C23 H23 0.9500
C24 C25 1.367(3)
C24 H24 0.9500
C25 C26 1.385(2)
C25 H25 0.9500
C26 H26 0.9500
C27 C28 1.3876(19)
C27 C32 1.388(2)
C28 C29 1.384(2)
C28 H28 0.9500
C29 C30 1.380(2)
C29 H29 0.9500
C30 C31 1.368(2)
C30 H30 0.9500
C31 C32 1.388(2)
C31 H31 0.9500
C32 H32 0.9500
C33 H33A 0.9900
C33 H33B 0.9900
C34 H34A 0.9800
C34 H34B 0.9800
C34 H34C 0.9800
C35 H35A 0.9800
C35 H35B 0.9800
C35 H35C 0.9800
C36 H36A 0.9800
C36 H36B 0.9800
C36 H36C 0.9800
C37 C38 1.384(2)
C37 H37 0.9500
C38 C39 1.365(3)
C38 H38 0.9500
C39 C40 1.373(3)
C39 H39 0.9500
C40 C41 1.389(2)
C40 H40 0.9500
C41 H41 0.9500

loop_
_geom_torsion_atom_site_label_1
_geom_torsion_atom_site_label_2
_geom_torsion_atom_site_label_3
_geom_torsion_atom_site_label_4
_geom_torsion
C9 N1 C1 C2 -172.34(12)
Ni1 N1 C1 C2 3.44(16)
C9 N1 C1 C3 6.87(19)
Ni1 N1 C1 C3 -177.35(10)
N1 C1 C2 P1 5.76(17)
C3 C1 C2 P1 -173.51(9)
C21 P1 C2 C1 -143.24(10)
C27 P1 C2 C1 105.70(11)
Ni1 P1 C2 C1 -10.97(11)
N1 C1 C3 C4 -47.47(19)
C2 C1 C3 C4 131.77(14)
N1 C1 C3 C8 136.14(14)
C2 C1 C3 C8 -44.62(18)
C8 C3 C4 C5 1.3(2)
C1 C3 C4 C5 -175.12(13)
C3 C4 C5 C6 -0.8(2)
C4 C5 C6 C7 -0.2(3)
C5 C6 C7 C8 0.6(3)
C6 C7 C8 C3 0.0(3)
C4 C3 C8 C7 -0.9(2)
C1 C3 C8 C7 175.72(15)
C1 N1 C9 C10 -74.65(17)
Ni1 N1 C9 C10 109.72(12)
C1 N1 C9 C14 110.66(14)
Ni1 N1 C9 C14 -64.97(14)
C14 C9 C10 C11 0.3(2)
N1 C9 C10 C11 -174.30(12)
C14 C9 C10 C15 -179.76(13)
N1 C9 C10 C15 5.7(2)
C9 C10 C11 C12 0.5(2)
C15 C10 C11 C12 -179.53(15)
C10 C11 C12 C13 -0.6(3)
C11 C12 C13 C14 -0.1(3)
C12 C13 C14 C9 0.7(2)
C12 C13 C14 C18 -178.78(14)
C10 C9 C14 C13 -0.84(19)
N1 C9 C14 C13 173.94(12)
C10 C9 C14 C18 178.69(12)
N1 C9 C14 C18 -6.54(18)
C11 C10 C15 C16 60.49(19)
C9 C10 C15 C16 -119.48(16)
C11 C10 C15 C17 -61.54(18)
C9 C10 C15 C17 118.48(15)
C13 C14 C18 C19 104.08(18)
C9 C14 C18 C19 -75.43(19)
C13 C14 C18 C20 -20.1(2)
C9 C14 C18 C20 160.40(14)
C2 P1 C21 C22 40.78(13)
C27 P1 C21 C22 155.23(12)
Ni1 P1 C21 C22 -78.35(12)
C2 P1 C21 C26 -141.12(12)
C27 P1 C21 C26 -26.66(14)
Ni1 P1 C21 C26 99.76(12)
C26 C21 C22 C23 -1.2(2)
P1 C21 C22 C23 177.01(13)
C21 C22 C23 C24 0.8(3)
C22 C23 C24 C25 0.1(3)
C23 C24 C25 C26 -0.6(3)
C24 C25 C26 C21 0.3(3)
C22 C21 C26 C25 0.7(2)
P1 C21 C26 C25 -177.45(13)
C2 P1 C27 C28 54.55(13)
C21 P1 C27 C28 -59.13(13)
Ni1 P1 C27 C28 166.08(11)
C2 P1 C27 C32 -119.47(12)
C21 P1 C27 C32 126.84(12)
Ni1 P1 C27 C32 -7.95(13)
C32 C27 C28 C29 2.0(2)
P1 C27 C28 C29 -172.13(13)
C27 C28 C29 C30 -0.5(3)
C28 C29 C30 C31 -1.3(3)
C29 C30 C31 C32 1.5(3)
C30 C31 C32 C27 0.0(3)
C28 C27 C32 C31 -1.7(2)
P1 C27 C32 C31 172.46(12)
C34 Si1 C33 Ni1 -143.93(11)
C35 Si1 C33 Ni1 96.97(11)
C36 Si1 C33 Ni1 -25.34(12)
C41 N2 C37 C38 1.1(2)
Ni1 N2 C37 C38 -176.50(12)
N2 C37 C38 C39 -0.6(3)
C37 C38 C39 C40 -0.5(3)
C38 C39 C40 C41 1.0(3)
C37 N2 C41 C40 -0.6(2)
Ni1 N2 C41 C40 177.06(12)
C39 C40 C41 N2 -0.5(3)
